data_2023243
loop_
_publ_author_name
'Pronina, Anastasia A.'
'Kutasevich, Alexandra G.'
'Grigoriev, Mikhail S.'
'Hasanov, Khudayar I.'
'Sadikhova, Nurlana D.'
'Javadzade, Tahir A.'
'Akkurt, Mehmet'
'Bhattarai, Ajaya'

_publ_section_title
;
 Crystal structure and Hirshfeld surface analysis of
 1-[6-bromo-2-(3-bromophenyl)-1,2,3,4-tetrahydroquinolin-4-yl]pyrrolidin-2-one
;
_journal_coeditor_code NX2012
_journal_issue 9
_journal_name_full 'Acta Crystallographica Section E Crystallographic Communications'
_journal_page_first 967
_journal_page_last 972
_journal_paper_doi 10.1107/S2056989024008144
_journal_volume 80
_journal_year 2024
_chemical_formula_iupac 'C19 H18 Br2 N2 O'
_chemical_formula_moiety 'C19 H18 Br2 N2 O'
_chemical_formula_sum 'C19 H18 Br2 N2 O'
_chemical_formula_weight 450.17
_chemical_name_systematic 1-[6-Bromo-2-(3-bromophenyl)-1,2,3,4-tetrahydroquinolin-4-yl]pyrrolidin-2-one
_space_group_crystal_system monoclinic
_space_group_IT_number 14
_space_group_name_Hall '-P 2ybc'
_space_group_name_H-M_alt 'P 1 21/c 1'
_atom_sites_solution_hydrogens mixed
_atom_sites_solution_primary direct
_audit_creation_method SHELXL-2019/3
_cell_angle_alpha 90
_cell_angle_beta 104.364(3)
_cell_angle_gamma 90
_cell_formula_units_Z 4
_cell_length_a 10.8691(8)
_cell_length_b 9.4578(7)
_cell_length_c 17.7217(14)
_cell_measurement_reflns_used 5029
_cell_measurement_temperature 100(2)
_cell_measurement_theta_max 26.42
_cell_measurement_theta_min 2.90
_cell_volume 1764.8(2)
_computing_cell_refinement
;
SAINT (Bruker, 2018)
;
_computing_data_collection
;
APEX3 (Bruker, 2018)
;
_computing_data_reduction
;
SAINT (Bruker, 2018)
;
_computing_molecular_graphics
;
ORTEP-3 for Windows (Farrugia, 2012)
;
_computing_publication_material
;
PLATON (Spek, 2020)
;
_computing_structure_refinement
;
<i>SHELXL2018/3</i> (Sheldrick, 2015b)
;
_computing_structure_solution
;
<i>SHELXT2014/5</i> (Sheldrick, 2015a)
;
_diffrn_ambient_temperature 100(2)
_diffrn_measured_fraction_theta_full 0.996
_diffrn_measured_fraction_theta_max 0.997
_diffrn_measurement_device_type 'Bruker Kappa APEXII area-detector'
_diffrn_measurement_method '\f and \w scans'
_diffrn_radiation_type MoK\a
_diffrn_radiation_wavelength 0.71073
_diffrn_reflns_av_R_equivalents 0.0535
_diffrn_reflns_av_unetI/netI 0.0404
_diffrn_reflns_limit_h_max 14
_diffrn_reflns_limit_h_min -13
_diffrn_reflns_limit_k_max 12
_diffrn_reflns_limit_k_min -11
_diffrn_reflns_limit_l_max 23
_diffrn_reflns_limit_l_min -23
_diffrn_reflns_number 25906
_diffrn_reflns_theta_full 25.242
_diffrn_reflns_theta_max 27.499
_diffrn_reflns_theta_min 4.162
_exptl_absorpt_coefficient_mu 4.601
_exptl_absorpt_correction_T_max 1.0000
_exptl_absorpt_correction_T_min 0.7144
_exptl_absorpt_correction_type multi-scan
_exptl_absorpt_process_details
;
(SADABS; Krause <i>et al.</i>,  2015)
;
_exptl_crystal_colour colourless
_exptl_crystal_density_diffrn 1.694
_exptl_crystal_description bulk
_exptl_crystal_F_000 896
_exptl_crystal_size_max 0.360
_exptl_crystal_size_mid 0.320
_exptl_crystal_size_min 0.260
_refine_diff_density_max 0.467
_refine_diff_density_min -0.472
_refine_ls_extinction_method none
_refine_ls_goodness_of_fit_ref 1.015
_refine_ls_hydrogen_treatment mixed
_refine_ls_matrix_type full
_refine_ls_number_parameters 220
_refine_ls_number_reflns 4041
_refine_ls_number_restraints 0
_refine_ls_restrained_S_all 1.015
_refine_ls_R_factor_all 0.0468
_refine_ls_R_factor_gt 0.0290
_refine_ls_shift/su_max 0.001
_refine_ls_shift/su_mean 0.000
_refine_ls_structure_factor_coef Fsqd
_refine_ls_weighting_details 'w=1/[\s^2^(Fo^2^)+(0.0176P)^2^+1.5651P] where P=(Fo^2^+2Fc^2^)/3'
_refine_ls_weighting_scheme calc
_refine_ls_wR_factor_gt 0.0528
_refine_ls_wR_factor_ref 0.0574
_reflns_number_gt 3231
_reflns_number_total 4041
_reflns_threshold_expression 'I > 2\s(I)'
_cod_data_source_file nx2012.cif
_cod_data_source_block I
_cod_original_sg_symbol_H-M 'P 21/c'
_cod_database_code 2023243
_shelx_space_group_comment
;
The symmetry employed for this shelxl refinement is uniquely defined
by the following loop, which should always be used as a source of
symmetry information in preference to the above space-group names.
They are only intended as comments.
;
_shelx_estimated_absorpt_t_min 0.288
_shelx_estimated_absorpt_t_max 0.381

loop_
_space_group_symop_operation_xyz
'x, y, z'
'-x, y+1/2, -z+1/2'
'-x, -y, -z'
'x, -y-1/2, z-1/2'

loop_
_atom_site_type_symbol
_atom_site_label
_atom_site_fract_x
_atom_site_fract_y
_atom_site_fract_z
_atom_site_U_iso_or_equiv
_atom_site_adp_type
_atom_site_calc_flag
_atom_site_occupancy
_atom_site_disorder_assembly
_atom_site_disorder_group
C C2 0.3972(2) 0.7031(2) 0.42197(14) 0.0095(5) Uani d 1 . .
H H2 0.417106 0.695439 0.480026 0.011 Uiso calc 1 . .
C C3 0.5184(2) 0.7407(2) 0.39791(14) 0.0103(5) Uani d 1 . .
H H3A 0.551079 0.833284 0.420260 0.012 Uiso calc 1 . .
H H3B 0.500982 0.746994 0.340468 0.012 Uiso calc 1 . .
C C4 0.6161(2) 0.6251(2) 0.42821(14) 0.0090(5) Uani d 1 . .
H H4A 0.623691 0.617392 0.485461 0.011 Uiso calc 1 . .
C C4A 0.5649(2) 0.4840(2) 0.39280(14) 0.0103(5) Uani d 1 . .
C C5 0.6438(2) 0.3756(2) 0.37979(14) 0.0116(5) Uani d 1 . .
H H5A 0.732382 0.391768 0.387756 0.014 Uiso calc 1 . .
C C6 0.5933(2) 0.2444(2) 0.35526(14) 0.0141(5) Uani d 1 . .
C C7 0.4649(2) 0.2184(2) 0.34323(14) 0.0153(5) Uani d 1 . .
H H7A 0.431556 0.127113 0.327685 0.018 Uiso calc 1 . .
C C8 0.3852(2) 0.3264(2) 0.35403(14) 0.0141(5) Uani d 1 . .
H H8A 0.296550 0.309470 0.344583 0.017 Uiso calc 1 . .
C C8A 0.4337(2) 0.4609(2) 0.37876(14) 0.0099(5) Uani d 1 . .
C C12 0.8464(2) 0.6433(2) 0.47857(15) 0.0108(5) Uani d 1 . .
C C13 0.9605(2) 0.6920(2) 0.45130(16) 0.0164(6) Uani d 1 . .
H H13A 1.014249 0.610573 0.444761 0.020 Uiso calc 1 . .
H H13B 1.012448 0.759132 0.488933 0.020 Uiso calc 1 . .
C C14 0.9045(2) 0.7642(2) 0.37321(16) 0.0183(6) Uani d 1 . .
H H14A 0.954217 0.740510 0.335083 0.022 Uiso calc 1 . .
H H14B 0.903707 0.868151 0.379516 0.022 Uiso calc 1 . .
C C15 0.7689(2) 0.7064(2) 0.34649(15) 0.0140(5) Uani d 1 . .
H H15A 0.708860 0.781053 0.321194 0.017 Uiso calc 1 . .
H H15B 0.764491 0.626563 0.309794 0.017 Uiso calc 1 . .
C C21 0.2979(2) 0.8177(2) 0.39562(14) 0.0098(5) Uani d 1 . .
C C22 0.2170(2) 0.8162(2) 0.32186(14) 0.0108(5) Uani d 1 . .
H H22 0.219100 0.739884 0.287317 0.013 Uiso calc 1 . .
C C23 0.1327(2) 0.9274(2) 0.29887(14) 0.0113(5) Uani d 1 . .
C C24 0.1280(2) 1.0400(2) 0.34733(16) 0.0176(6) Uani d 1 . .
H H24 0.070147 1.115604 0.330570 0.021 Uiso calc 1 . .
C C25 0.2095(3) 1.0404(3) 0.42109(17) 0.0207(6) Uani d 1 . .
H H25 0.207518 1.117252 0.455296 0.025 Uiso calc 1 . .
C C26 0.2935(2) 0.9304(2) 0.44550(15) 0.0157(5) Uani d 1 . .
H H26 0.348384 0.931566 0.496389 0.019 Uiso calc 1 . .
N N1 0.35049(19) 0.5666(2) 0.38807(12) 0.0121(4) Uani d 1 . .
H H1 0.283(3) 0.538(3) 0.3999(15) 0.014 Uiso d 1 . .
N N11 0.74188(18) 0.65967(19) 0.41920(12) 0.0105(4) Uani d 1 . .
O O1 0.84580(15) 0.59639(17) 0.54316(10) 0.0153(4) Uani d 1 . .
Br Br1 0.70318(3) 0.09579(2) 0.34029(2) 0.02171(8) Uani d 1 . .
Br Br2 0.01897(2) 0.91972(2) 0.19816(2) 0.01641(7) Uani d 1 . .

loop_
_atom_site_aniso_label
_atom_site_aniso_U_11
_atom_site_aniso_U_22
_atom_site_aniso_U_33
_atom_site_aniso_U_12
_atom_site_aniso_U_13
_atom_site_aniso_U_23
C2 0.0097(12) 0.0106(11) 0.0073(13) 0.0004(9) 0.0003(9) 0.0003(9)
C3 0.0121(12) 0.0083(10) 0.0106(13) 0.0009(9) 0.0031(10) 0.0009(9)
C4 0.0072(11) 0.0102(10) 0.0097(13) 0.0008(8) 0.0025(9) 0.0018(9)
C4A 0.0143(13) 0.0078(10) 0.0088(13) 0.0014(9) 0.0031(10) 0.0028(9)
C5 0.0144(13) 0.0126(11) 0.0092(13) 0.0020(9) 0.0052(10) 0.0031(9)
C6 0.0222(14) 0.0103(11) 0.0114(13) 0.0063(10) 0.0073(11) 0.0023(10)
C7 0.0257(15) 0.0089(11) 0.0098(14) -0.0016(10) 0.0016(11) -0.0014(9)
C8 0.0156(13) 0.0135(11) 0.0120(14) -0.0024(10) 0.0011(10) 0.0017(10)
C8A 0.0132(13) 0.0106(10) 0.0059(12) 0.0003(9) 0.0021(10) 0.0031(9)
C12 0.0106(12) 0.0065(10) 0.0149(14) 0.0024(9) 0.0023(10) -0.0036(9)
C13 0.0094(13) 0.0146(12) 0.0248(16) 0.0010(9) 0.0034(11) -0.0036(10)
C14 0.0140(13) 0.0136(12) 0.0302(17) 0.0008(10) 0.0111(12) 0.0043(11)
C15 0.0152(13) 0.0117(11) 0.0170(14) 0.0037(9) 0.0074(11) 0.0025(10)
C21 0.0079(12) 0.0109(11) 0.0117(13) -0.0005(9) 0.0047(10) 0.0021(9)
C22 0.0110(12) 0.0115(11) 0.0107(13) -0.0001(9) 0.0044(10) -0.0009(9)
C23 0.0081(11) 0.0128(11) 0.0117(13) -0.0021(9) 0.0003(9) 0.0032(10)
C24 0.0131(13) 0.0112(11) 0.0283(17) 0.0045(9) 0.0047(11) 0.0039(10)
C25 0.0245(15) 0.0128(12) 0.0253(16) 0.0015(10) 0.0074(12) -0.0068(11)
C26 0.0163(13) 0.0188(12) 0.0098(13) -0.0004(10) -0.0009(10) -0.0013(10)
N1 0.0070(10) 0.0101(9) 0.0194(12) -0.0008(8) 0.0036(9) -0.0001(8)
N11 0.0100(10) 0.0113(9) 0.0106(11) 0.0010(8) 0.0030(8) 0.0012(8)
O1 0.0141(9) 0.0190(9) 0.0112(9) 0.0034(7) 0.0001(7) -0.0003(7)
Br1 0.03536(17) 0.01082(12) 0.02535(16) 0.00804(11) 0.01967(13) 0.00283(11)
Br2 0.01226(13) 0.01562(12) 0.01764(15) -0.00140(10) -0.00331(10) 0.00727(10)

loop_
_atom_type_symbol
_atom_type_description
_atom_type_scat_dispersion_real
_atom_type_scat_dispersion_imag
_atom_type_scat_source
C C 0.0033 0.0016 'International Tables Vol C Tables 4.2.6.8 and 6.1.1.4'
H H 0.0000 0.0000 'International Tables Vol C Tables 4.2.6.8 and 6.1.1.4'
N N 0.0061 0.0033 'International Tables Vol C Tables 4.2.6.8 and 6.1.1.4'
O O 0.0106 0.0060 'International Tables Vol C Tables 4.2.6.8 and 6.1.1.4'
Br Br -0.2901 2.4595 'International Tables Vol C Tables 4.2.6.8 and 6.1.1.4'

loop_
_geom_angle_atom_site_label_1
_geom_angle_atom_site_label_2
_geom_angle_atom_site_label_3
_geom_angle_site_symmetry_1
_geom_angle_site_symmetry_3
_geom_angle
_geom_angle_publ_flag
N1 C2 C21 . . 110.84(19) ?
N1 C2 C3 . . 109.13(19) ?
C21 C2 C3 . . 110.18(18) ?
N1 C2 H2 . . 108.9 ?
C21 C2 H2 . . 108.9 ?
C3 C2 H2 . . 108.9 ?
C2 C3 C4 . . 107.97(18) ?
C2 C3 H3A . . 110.1 ?
C4 C3 H3A . . 110.1 ?
C2 C3 H3B . . 110.1 ?
C4 C3 H3B . . 110.1 ?
H3A C3 H3B . . 108.4 ?
N11 C4 C4A . . 114.22(19) ?
N11 C4 C3 . . 113.07(18) ?
C4A C4 C3 . . 109.42(19) ?
N11 C4 H4A . . 106.5 ?
C4A C4 H4A . . 106.5 ?
C3 C4 H4A . . 106.5 ?
C5 C4A C8A . . 119.8(2) ?
C5 C4A C4 . . 122.5(2) ?
C8A C4A C4 . . 117.5(2) ?
C6 C5 C4A . . 120.0(2) ?
C6 C5 H5A . . 120.0 ?
C4A C5 H5A . . 120.0 ?
C7 C6 C5 . . 121.1(2) ?
C7 C6 Br1 . . 119.47(17) ?
C5 C6 Br1 . . 119.45(19) ?
C6 C7 C8 . . 119.4(2) ?
C6 C7 H7A . . 120.3 ?
C8 C7 H7A . . 120.3 ?
C7 C8 C8A . . 120.9(2) ?
C7 C8 H8A . . 119.6 ?
C8A C8 H8A . . 119.6 ?
N1 C8A C4A . . 122.1(2) ?
N1 C8A C8 . . 119.0(2) ?
C4A C8A C8 . . 118.9(2) ?
O1 C12 N11 . . 124.7(2) ?
O1 C12 C13 . . 127.0(2) ?
N11 C12 C13 . . 108.3(2) ?
C12 C13 C14 . . 104.5(2) ?
C12 C13 H13A . . 110.8 ?
C14 C13 H13A . . 110.8 ?
C12 C13 H13B . . 110.8 ?
C14 C13 H13B . . 110.8 ?
H13A C13 H13B . . 108.9 ?
C13 C14 C15 . . 104.92(19) ?
C13 C14 H14A . . 110.8 ?
C15 C14 H14A . . 110.8 ?
C13 C14 H14B . . 110.8 ?
C15 C14 H14B . . 110.8 ?
H14A C14 H14B . . 108.8 ?
N11 C15 C14 . . 102.9(2) ?
N11 C15 H15A . . 111.2 ?
C14 C15 H15A . . 111.2 ?
N11 C15 H15B . . 111.2 ?
C14 C15 H15B . . 111.2 ?
H15A C15 H15B . . 109.1 ?
C22 C21 C26 . . 119.6(2) ?
C22 C21 C2 . . 121.3(2) ?
C26 C21 C2 . . 119.0(2) ?
C21 C22 C23 . . 119.2(2) ?
C21 C22 H22 . . 120.4 ?
C23 C22 H22 . . 120.4 ?
C24 C23 C22 . . 121.8(2) ?
C24 C23 Br2 . . 119.92(18) ?
C22 C23 Br2 . . 118.28(18) ?
C23 C24 C25 . . 118.5(2) ?
C23 C24 H24 . . 120.7 ?
C25 C24 H24 . . 120.7 ?
C26 C25 C24 . . 120.8(2) ?
C26 C25 H25 . . 119.6 ?
C24 C25 H25 . . 119.6 ?
C25 C26 C21 . . 120.1(2) ?
C25 C26 H26 . . 119.9 ?
C21 C26 H26 . . 119.9 ?
C8A N1 C2 . . 121.08(19) ?
C8A N1 H1 . . 115.4(17) ?
C2 N1 H1 . . 114.1(17) ?
C12 N11 C4 . . 121.4(2) ?
C12 N11 C15 . . 114.0(2) ?
C4 N11 C15 . . 124.49(19) ?

loop_
_geom_bond_atom_site_label_1
_geom_bond_atom_site_label_2
_geom_bond_site_symmetry_2
_geom_bond_distance
_geom_bond_publ_flag
C2 N1 . 1.460(3) ?
C2 C21 . 1.519(3) ?
C2 C3 . 1.524(3) ?
C2 H2 . 1.0000 ?
C3 C4 . 1.526(3) ?
C3 H3A . 0.9900 ?
C3 H3B . 0.9900 ?
C4 N11 . 1.453(3) ?
C4 C4A . 1.520(3) ?
C4 H4A . 1.0000 ?
C4A C5 . 1.392(3) ?
C4A C8A . 1.402(3) ?
C5 C6 . 1.383(3) ?
C5 H5A . 0.9500 ?
C6 C7 . 1.380(4) ?
C6 Br1 . 1.905(2) ?
C7 C8 . 1.383(3) ?
C7 H7A . 0.9500 ?
C8 C8A . 1.404(3) ?
C8 H8A . 0.9500 ?
C8A N1 . 1.386(3) ?
C12 O1 . 1.229(3) ?
C12 N11 . 1.352(3) ?
C12 C13 . 1.511(3) ?
C13 C14 . 1.528(4) ?
C13 H13A . 0.9900 ?
C13 H13B . 0.9900 ?
C14 C15 . 1.532(3) ?
C14 H14A . 0.9900 ?
C14 H14B . 0.9900 ?
C15 N11 . 1.459(3) ?
C15 H15A . 0.9900 ?
C15 H15B . 0.9900 ?
C21 C22 . 1.383(3) ?
C21 C26 . 1.393(3) ?
C22 C23 . 1.389(3) ?
C22 H22 . 0.9500 ?
C23 C24 . 1.376(3) ?
C23 Br2 . 1.903(2) ?
C24 C25 . 1.385(4) ?
C24 H24 . 0.9500 ?
C25 C26 . 1.381(3) ?
C25 H25 . 0.9500 ?
C26 H26 . 0.9500 ?
N1 H1 . 0.86(3) ?

loop_
_geom_hbond_atom_site_label_D
_geom_hbond_atom_site_label_H
_geom_hbond_atom_site_label_A
_geom_hbond_site_symmetry_A
_geom_hbond_distance_DH
_geom_hbond_distance_HA
_geom_hbond_distance_DA
_geom_hbond_angle_DHA
_geom_hbond_publ_flag
C13 H13A O1 3_766 0.99 2.46 3.431(3) 168.5 yes
C13 H13A Br2 2_645 0.99 3.06 3.740(3) 127.2 yes
C14 H14A Br2 2_645 0.99 3.12 3.664(3) 116.2 yes
C14 H14B Br1 1_565 0.99 3.02 3.786(2) 135.1 yes
C15 H15A Br1 1_565 0.99 3.00 3.748(2) 133.4 yes
C15 H15B Br2 2_645 0.99 3.09 3.768(2) 126.8 yes
C22 H22 Br1 2_655 0.95 2.94 3.820(2) 154.9 yes
C24 H24 Br2 2 0.95 3.04 3.932(2) 157.6 yes
N1 H1 O1 3_666 0.86(3) 2.30(3) 3.115(3) 159(2) yes
C2 H2 Cg3 3_666 1.00 2.66 3.655(3) 173 yes

loop_
_geom_torsion_atom_site_label_1
_geom_torsion_atom_site_label_2
_geom_torsion_atom_site_label_3
_geom_torsion_atom_site_label_4
_geom_torsion_site_symmetry_1
_geom_torsion_site_symmetry_2
_geom_torsion_site_symmetry_3
_geom_torsion_site_symmetry_4
_geom_torsion
_geom_torsion_publ_flag
N1 C2 C3 C4 . . . . -60.0(2) ?
C21 C2 C3 C4 . . . . 178.05(19) ?
C2 C3 C4 N11 . . . . -171.22(19) ?
C2 C3 C4 C4A . . . . 60.2(2) ?
N11 C4 C4A C5 . . . . 22.9(3) ?
C3 C4 C4A C5 . . . . 150.8(2) ?
N11 C4 C4A C8A . . . . -162.0(2) ?
C3 C4 C4A C8A . . . . -34.1(3) ?
C8A C4A C5 C6 . . . . -1.9(4) ?
C4 C4A C5 C6 . . . . 173.1(2) ?
C4A C5 C6 C7 . . . . 0.0(4) ?
C4A C5 C6 Br1 . . . . -178.40(18) ?
C5 C6 C7 C8 . . . . 1.6(4) ?
Br1 C6 C7 C8 . . . . -179.91(18) ?
C6 C7 C8 C8A . . . . -1.5(4) ?
C5 C4A C8A N1 . . . . -177.6(2) ?
C4 C4A C8A N1 . . . . 7.2(3) ?
C5 C4A C8A C8 . . . . 2.0(3) ?
C4 C4A C8A C8 . . . . -173.2(2) ?
C7 C8 C8A N1 . . . . 179.3(2) ?
C7 C8 C8A C4A . . . . -0.3(4) ?
O1 C12 C13 C14 . . . . -169.8(2) ?
N11 C12 C13 C14 . . . . 10.3(2) ?
C12 C13 C14 C15 . . . . -20.3(2) ?
C13 C14 C15 N11 . . . . 22.5(2) ?
N1 C2 C21 C22 . . . . -34.5(3) ?
C3 C2 C21 C22 . . . . 86.4(3) ?
N1 C2 C21 C26 . . . . 149.1(2) ?
C3 C2 C21 C26 . . . . -90.0(3) ?
C26 C21 C22 C23 . . . . 0.0(3) ?
C2 C21 C22 C23 . . . . -176.4(2) ?
C21 C22 C23 C24 . . . . 0.5(4) ?
C21 C22 C23 Br2 . . . . -178.16(17) ?
C22 C23 C24 C25 . . . . -0.5(4) ?
Br2 C23 C24 C25 . . . . 178.1(2) ?
C23 C24 C25 C26 . . . . 0.0(4) ?
C24 C25 C26 C21 . . . . 0.5(4) ?
C22 C21 C26 C25 . . . . -0.5(4) ?
C2 C21 C26 C25 . . . . 176.0(2) ?
C4A C8A N1 C2 . . . . -7.4(4) ?
C8 C8A N1 C2 . . . . 173.0(2) ?
C21 C2 N1 C8A . . . . 155.7(2) ?
C3 C2 N1 C8A . . . . 34.2(3) ?
O1 C12 N11 C4 . . . . 1.7(3) ?
C13 C12 N11 C4 . . . . -178.46(19) ?
O1 C12 N11 C15 . . . . -175.2(2) ?
C13 C12 N11 C15 . . . . 4.7(3) ?
C4A C4 N11 C12 . . . . -101.7(2) ?
C3 C4 N11 C12 . . . . 132.3(2) ?
C4A C4 N11 C15 . . . . 74.8(3) ?
C3 C4 N11 C15 . . . . -51.2(3) ?
C14 C15 N11 C12 . . . . -17.5(2) ?
C14 C15 N11 C4 . . . . 165.80(19) ?
